data_7240649
loop_
_publ_author_name
'Urbanovsk\'y, Peter'
'Kotek, Jan'
'C\'isa\<rov\'a, Ivana'
'Hermann, Petr'

_publ_section_title
;
 Selective and clean synthesis of aminoalkyl-H-phosphinic acids from
 hypophosphorous acid by phospha-Mannich reaction
;
_journal_issue 36
_journal_name_full 'RSC Advances'
_journal_page_first 21329
_journal_page_last 21349
_journal_paper_doi 10.1039/D0RA03075A
_journal_volume 10
_journal_year 2020
_chemical_formula_moiety 'C10 H14 N O4 P'
_chemical_formula_sum 'C10 H14 N O4 P'
_chemical_formula_weight 243.19
_space_group_crystal_system triclinic
_space_group_IT_number 2
_space_group_name_Hall '-P 1'
_space_group_name_H-M_alt 'P -1'
_atom_sites_solution_hydrogens mixed
_atom_sites_solution_primary direct
_atom_sites_solution_secondary difmap
_audit_creation_method SHELXL-2014/7
_audit_update_record
;
2020-02-19 deposited with the CCDC.	2020-05-15 downloaded from the CCDC.
;
_cell_angle_alpha 78.8540(10)
_cell_angle_beta 79.1710(10)
_cell_angle_gamma 78.1390(10)
_cell_formula_units_Z 2
_cell_length_a 5.6610(2)
_cell_length_b 8.5501(3)
_cell_length_c 12.0035(4)
_cell_measurement_reflns_used 4441
_cell_measurement_temperature 150(2)
_cell_measurement_theta_max 27.5333
_cell_measurement_theta_min 3.2466
_cell_volume 551.19(3)
_computing_cell_refinement 'SAINT V8.34A (Bruker AXS Inc., 2013)'
_computing_data_collection 'Bruker Instrument Service v2012.12.0.3'
_computing_data_reduction 'SAINT V8.34A (Bruker AXS Inc., 2013)'
_computing_structure_refinement 'SHELXL 2014/7 (Sheldrick, 2014)'
_computing_structure_solution 'SHELXT 2014/5 (Sheldrick, 2014)'
_diffrn_ambient_temperature 150(2)
_diffrn_detector_area_resol_mean 8.3333
_diffrn_measured_fraction_theta_full 0.997
_diffrn_measured_fraction_theta_max 0.994
_diffrn_measurement_device_type 'Bruker APEX-II CCD'
_diffrn_measurement_method '\f and \w scans'
_diffrn_radiation_monochromator graphite
_diffrn_radiation_source 'fine-focus sealed tube'
_diffrn_radiation_type MoK\a
_diffrn_radiation_wavelength 0.71073
_diffrn_reflns_av_R_equivalents 0.0163
_diffrn_reflns_av_unetI/netI 0.0187
_diffrn_reflns_Laue_measured_fraction_full 0.997
_diffrn_reflns_Laue_measured_fraction_max 0.994
_diffrn_reflns_limit_h_max 6
_diffrn_reflns_limit_h_min -7
_diffrn_reflns_limit_k_max 11
_diffrn_reflns_limit_k_min -10
_diffrn_reflns_limit_l_max 15
_diffrn_reflns_limit_l_min -14
_diffrn_reflns_number 7035
_diffrn_reflns_point_group_measured_fraction_full 0.997
_diffrn_reflns_point_group_measured_fraction_max 0.994
_diffrn_reflns_theta_full 25.242
_diffrn_reflns_theta_max 27.496
_diffrn_reflns_theta_min 1.750
_exptl_absorpt_coefficient_mu 0.248
_exptl_absorpt_correction_T_max 0.94
_exptl_absorpt_correction_T_min 0.88
_exptl_absorpt_correction_type multi-scan
_exptl_absorpt_process_details 'SADABS V2012/1 (Bruker AXS Inc.)'
_exptl_crystal_colour colourless
_exptl_crystal_density_diffrn 1.465
_exptl_crystal_description prism
_exptl_crystal_F_000 256
_exptl_crystal_size_max 0.461
_exptl_crystal_size_mid 0.395
_exptl_crystal_size_min 0.236
_refine_diff_density_max 0.370
_refine_diff_density_min -0.335
_refine_diff_density_rms 0.047
_refine_ls_extinction_method none
_refine_ls_goodness_of_fit_ref 1.045
_refine_ls_hydrogen_treatment mixed
_refine_ls_matrix_type full
_refine_ls_number_parameters 156
_refine_ls_number_reflns 2526
_refine_ls_number_restraints 0
_refine_ls_restrained_S_all 1.045
_refine_ls_R_factor_all 0.0336
_refine_ls_R_factor_gt 0.0304
_refine_ls_shift/su_max 0.001
_refine_ls_shift/su_mean 0.000
_refine_ls_structure_factor_coef Fsqd
_refine_ls_weighting_details 'w=1/[\s^2^(Fo^2^)+(0.0319P)^2^+0.3273P] where P=(Fo^2^+2Fc^2^)/3'
_refine_ls_weighting_scheme calc
_refine_ls_wR_factor_gt 0.0739
_refine_ls_wR_factor_ref 0.0759
_reflns_Friedel_coverage 0.000
_reflns_number_gt 2333
_reflns_number_total 2526
_reflns_threshold_expression 'I > 2\s(I)'
_cod_data_source_file d0ra03075a3.cif
_cod_data_source_block spo15
_cod_depositor_comments 'Adding full bibliography for 7240636--7240653.cif.'
_cod_database_code 7240649
_shelx_shelxl_version_number 2014/7
_shelx_space_group_comment
;
The symmetry employed for this shelxl refinement is uniquely defined
by the following loop, which should always be used as a source of
symmetry information in preference to the above space-group names.
They are only intended as comments.
;
_shelx_estimated_absorpt_t_min 0.894
_shelx_estimated_absorpt_t_max 0.944

loop_
_space_group_symop_operation_xyz
'x, y, z'
'-x, -y, -z'

loop_
_atom_site_label
_atom_site_type_symbol
_atom_site_fract_x
_atom_site_fract_y
_atom_site_fract_z
_atom_site_U_iso_or_equiv
_atom_site_adp_type
_atom_site_occupancy
_atom_site_site_symmetry_order
_atom_site_calc_flag
_atom_site_refinement_flags_posn
_atom_site_refinement_flags_adp
_atom_site_refinement_flags_occupancy
_atom_site_disorder_assembly
_atom_site_disorder_group
P1 P 1.30560(5) 0.57790(4) 0.36831(3) 0.01297(10) Uani 1 1 d . . . . .
H1 H 1.259(3) 0.645(2) 0.4609(14) 0.021(4) Uiso 1 1 d . . . . .
O11 O 1.47976(17) 0.66228(12) 0.27981(9) 0.0237(2) Uani 1 1 d . . . . .
O12 O 1.36048(18) 0.39790(11) 0.40463(9) 0.0239(2) Uani 1 1 d . . . . .
C2 C 1.0084(2) 0.61092(14) 0.32097(11) 0.0122(2) Uani 1 1 d . . . . .
H21 H 1.0287 0.5541 0.2544 0.015 Uiso 1 1 calc R U . . .
H22 H 0.8970 0.5574 0.3836 0.015 Uiso 1 1 calc R U . . .
N3 N 0.88250(18) 0.78145(12) 0.28716(9) 0.0115(2) Uani 1 1 d . . . . .
H31 H 0.734(3) 0.769(2) 0.2803(15) 0.027(4) Uiso 1 1 d . . . . .
C4 C 0.8581(2) 0.88262(15) 0.37828(11) 0.0156(3) Uani 1 1 d . . . . .
H41 H 1.0156 0.9172 0.3762 0.019 Uiso 1 1 calc R U . . .
H42 H 0.8157 0.8182 0.4548 0.019 Uiso 1 1 calc R U . . .
C5 C 0.6598(2) 1.03086(15) 0.35913(11) 0.0171(3) Uani 1 1 d . . . . .
O51 O 0.68056(19) 1.14325(12) 0.41508(9) 0.0232(2) Uani 1 1 d . . . . .
H511 H 0.573(3) 1.230(2) 0.4037(15) 0.028 Uiso 1 1 d . U . . .
O52 O 0.50539(19) 1.03759(12) 0.30071(10) 0.0287(3) Uani 1 1 d . . . . .
C6 C 1.0064(2) 0.86377(15) 0.17478(11) 0.0147(2) Uani 1 1 d . . . . .
H61 H 0.9314 0.9798 0.1633 0.018 Uiso 1 1 calc R U . . .
H62 H 1.1807 0.8569 0.1802 0.018 Uiso 1 1 calc R U . . .
C7 C 0.9910(2) 0.79304(15) 0.07171(11) 0.0158(3) Uani 1 1 d . . . . .
C8 C 1.1955(3) 0.70018(17) 0.01749(14) 0.0293(3) Uani 1 1 d . . . . .
H81 H 1.3401 0.6679 0.0515 0.035 Uiso 1 1 calc R U . . .
C9 C 1.1878(4) 0.6546(2) -0.08699(16) 0.0475(6) Uani 1 1 d . . . . .
H91 H 1.3272 0.5911 -0.1242 0.057 Uiso 1 1 calc R U . . .
C10 C 0.9774(5) 0.7018(2) -0.13631(14) 0.0483(6) Uani 1 1 d . . . . .
H101 H 0.9749 0.6744 -0.2091 0.058 Uiso 1 1 calc R U . . .
C11 C 0.7713(4) 0.7880(2) -0.08086(14) 0.0381(4) Uani 1 1 d . . . . .
H111 H 0.6251 0.8162 -0.1138 0.046 Uiso 1 1 calc R U . . .
C12 C 0.7772(3) 0.83384(18) 0.02315(12) 0.0239(3) Uani 1 1 d . . . . .
H121 H 0.6348 0.8933 0.0614 0.029 Uiso 1 1 calc R U . . .

loop_
_atom_site_aniso_label
_atom_site_aniso_U_11
_atom_site_aniso_U_22
_atom_site_aniso_U_33
_atom_site_aniso_U_23
_atom_site_aniso_U_13
_atom_site_aniso_U_12
P1 0.00944(15) 0.01189(16) 0.01705(17) -0.00185(11) -0.00440(11) 0.00102(11)
O11 0.0124(4) 0.0307(5) 0.0280(5) 0.0029(4) -0.0057(4) -0.0082(4)
O12 0.0195(5) 0.0139(5) 0.0340(6) -0.0004(4) -0.0062(4) 0.0053(4)
C2 0.0105(5) 0.0087(5) 0.0167(6) -0.0003(4) -0.0030(4) -0.0012(4)
N3 0.0092(5) 0.0106(5) 0.0140(5) -0.0010(4) -0.0029(4) -0.0002(4)
C4 0.0158(6) 0.0137(6) 0.0165(6) -0.0043(5) -0.0050(5) 0.0032(5)
C5 0.0170(6) 0.0155(6) 0.0159(6) -0.0021(5) -0.0027(5) 0.0034(5)
O51 0.0240(5) 0.0159(5) 0.0290(5) -0.0089(4) -0.0098(4) 0.0081(4)
O52 0.0266(5) 0.0249(5) 0.0355(6) -0.0099(4) -0.0179(5) 0.0101(4)
C6 0.0156(6) 0.0133(5) 0.0147(6) 0.0016(4) -0.0028(5) -0.0047(4)
C7 0.0202(6) 0.0121(5) 0.0139(6) 0.0003(4) 0.0012(5) -0.0055(5)
C8 0.0326(8) 0.0187(7) 0.0300(8) -0.0037(6) 0.0086(6) -0.0018(6)
C9 0.0802(15) 0.0209(8) 0.0327(9) -0.0125(7) 0.0250(10) -0.0124(8)
C10 0.1058(18) 0.0309(9) 0.0177(8) -0.0059(7) 0.0016(10) -0.0418(11)
C11 0.0636(12) 0.0401(9) 0.0211(8) 0.0074(7) -0.0162(8) -0.0362(9)
C12 0.0282(7) 0.0268(7) 0.0181(7) 0.0031(5) -0.0057(6) -0.0126(6)

loop_
_atom_type_symbol
_atom_type_description
_atom_type_scat_dispersion_real
_atom_type_scat_dispersion_imag
_atom_type_scat_source
C C 0.0033 0.0016 'International Tables Vol C Tables 4.2.6.8 and 6.1.1.4'
H H 0.0000 0.0000 'International Tables Vol C Tables 4.2.6.8 and 6.1.1.4'
N N 0.0061 0.0033 'International Tables Vol C Tables 4.2.6.8 and 6.1.1.4'
O O 0.0106 0.0060 'International Tables Vol C Tables 4.2.6.8 and 6.1.1.4'
P P 0.1023 0.0942 'International Tables Vol C Tables 4.2.6.8 and 6.1.1.4'

loop_
_geom_angle_atom_site_label_1
_geom_angle_atom_site_label_2
_geom_angle_atom_site_label_3
_geom_angle
_geom_angle_site_symmetry_1
_geom_angle_site_symmetry_3
_geom_angle_publ_flag
O11 P1 O12 120.56(6) . . ?
O11 P1 C2 110.42(6) . . ?
O12 P1 C2 103.35(6) . . ?
O11 P1 H1 109.5(7) . . ?
O12 P1 H1 107.9(7) . . ?
C2 P1 H1 103.7(7) . . ?
N3 C2 P1 118.74(8) . . ?
N3 C2 H21 107.6 . . ?
P1 C2 H21 107.6 . . ?
N3 C2 H22 107.6 . . ?
P1 C2 H22 107.6 . . ?
H21 C2 H22 107.1 . . ?
C4 N3 C2 112.39(9) . . ?
C4 N3 C6 109.59(9) . . ?
C2 N3 C6 112.61(9) . . ?
C4 N3 H31 108.3(11) . . ?
C2 N3 H31 103.2(11) . . ?
C6 N3 H31 110.5(11) . . ?
N3 C4 C5 109.79(10) . . ?
N3 C4 H41 109.7 . . ?
C5 C4 H41 109.7 . . ?
N3 C4 H42 109.7 . . ?
C5 C4 H42 109.7 . . ?
H41 C4 H42 108.2 . . ?
O52 C5 O51 126.47(12) . . ?
O52 C5 C4 122.48(12) . . ?
O51 C5 C4 111.04(11) . . ?
C5 O51 H511 113.0(12) . . ?
C7 C6 N3 114.18(10) . . ?
C7 C6 H61 108.7 . . ?
N3 C6 H61 108.7 . . ?
C7 C6 H62 108.7 . . ?
N3 C6 H62 108.7 . . ?
H61 C6 H62 107.6 . . ?
C8 C7 C12 119.44(14) . . ?
C8 C7 C6 120.56(13) . . ?
C12 C7 C6 119.69(12) . . ?
C7 C8 C9 119.81(17) . . ?
C7 C8 H81 120.1 . . ?
C9 C8 H81 120.1 . . ?
C10 C9 C8 119.97(17) . . ?
C10 C9 H91 120.0 . . ?
C8 C9 H91 120.0 . . ?
C11 C10 C9 120.49(16) . . ?
C11 C10 H101 119.8 . . ?
C9 C10 H101 119.8 . . ?
C10 C11 C12 119.89(18) . . ?
C10 C11 H111 120.1 . . ?
C12 C11 H111 120.1 . . ?
C11 C12 C7 120.30(15) . . ?
C11 C12 H121 119.9 . . ?
C7 C12 H121 119.9 . . ?

loop_
_geom_bond_atom_site_label_1
_geom_bond_atom_site_label_2
_geom_bond_distance
_geom_bond_site_symmetry_2
_geom_bond_publ_flag
P1 O11 1.4911(10) . ?
P1 O12 1.5001(9) . ?
P1 C2 1.8264(12) . ?
P1 H1 1.307(16) . ?
C2 N3 1.5003(14) . ?
C2 H21 0.9900 . ?
C2 H22 0.9900 . ?
N3 C4 1.4912(16) . ?
N3 C6 1.5125(15) . ?
N3 H31 0.887(19) . ?
C4 C5 1.5228(16) . ?
C4 H41 0.9900 . ?
C4 H42 0.9900 . ?
C5 O52 1.2057(17) . ?
C5 O51 1.3091(16) . ?
O51 H511 0.865(19) . ?
C6 C7 1.5020(18) . ?
C6 H61 0.9900 . ?
C6 H62 0.9900 . ?
C7 C8 1.3904(19) . ?
C7 C12 1.3923(19) . ?
C8 C9 1.394(3) . ?
C8 H81 0.9500 . ?
C9 C10 1.381(3) . ?
C9 H91 0.9500 . ?
C10 C11 1.376(3) . ?
C10 H101 0.9500 . ?
C11 C12 1.387(2) . ?
C11 H111 0.9500 . ?
C12 H121 0.9500 . ?
